data_7005728
loop_
_publ_author_name
'Jakonen, Minna'
'Hirva, Pipsa'
'Haukka, Matti'
'Chardon-Noblat, Sylvie'
'Lafolet, Fr\'ed\'eric'
'Chauvin, J\'er\^ome'
'Deronzier, Alain'

_publ_section_title
;
 An alternative synthesis method for [Os(NN)(CO)(2)X(2)] complexes (NN
 = 2,2'-bipyridine, 4,4'-dimethyl-2,2'-bipyridine; X = Cl, Br, I).
 Electrochemical and photochemical properties and behavior.
;
_journal_issue 30
_journal_name_full 'Dalton transactions (Cambridge, England : 2003)'
_journal_page_first 3314
_journal_page_last 3324
_journal_paper_doi 10.1039/b704931e
_journal_year 2007
_chemical_absolute_configuration unk
_chemical_formula_moiety 'C12 H8 Cl2 N2 O2 Os'
_chemical_formula_sum 'C12 H8 Cl2 N2 O2 Os'
_chemical_formula_weight 473.30
_chemical_name_systematic
;
?
;
_space_group_IT_number 7
_symmetry_cell_setting monoclinic
_symmetry_space_group_name_Hall 'P -2yac'
_symmetry_space_group_name_H-M 'P 1 n 1'
_atom_sites_solution_hydrogens geom
_atom_sites_solution_primary direct
_atom_sites_solution_secondary difmap
_audit_creation_method SHELXL-97
_cell_angle_alpha 90.00
_cell_angle_beta 104.171(3)
_cell_angle_gamma 90.00
_cell_formula_units_Z 2
_cell_length_a 8.1820(6)
_cell_length_b 6.8180(3)
_cell_length_c 12.4450(8)
_cell_measurement_reflns_used 1916
_cell_measurement_temperature 120(2)
_cell_measurement_theta_max 27.48
_cell_measurement_theta_min 1.00
_cell_volume 673.12(7)
_computing_cell_refinement 'Denzo/Scalepack (Otwinowski & Minor, 1997)'
_computing_data_collection 'Collect (Bruker AXS BV, 1997-2004)'
_computing_data_reduction 'Denzo/Scalepack (Otwinowski & Minor, 1997)'
_computing_molecular_graphics 'Diamond v.3.1d (Brandenburg, 2006)'
_computing_publication_material 'SHELXL-97 (Sheldrick, 1997)'
_computing_structure_refinement 'SHELXL-97 (Sheldrick, 1997)'
_computing_structure_solution 'SHELXS-97 (Sheldrick, 1997)'
_diffrn_ambient_temperature 120(2)
_diffrn_detector_area_resol_mean 9
_diffrn_measured_fraction_theta_full 0.996
_diffrn_measured_fraction_theta_max 0.996
_diffrn_measurement_device '95mm CCD camera on \k-goniostat'
_diffrn_measurement_device_type 'Nonius KappaCCD'
_diffrn_measurement_method '\f scans and \w scans with \k offset'
_diffrn_radiation_monochromator 'horizontally mounted graphite crystal'
_diffrn_radiation_source 'fine-focus sealed tube'
_diffrn_radiation_type MoK\a
_diffrn_radiation_wavelength 0.71073
_diffrn_reflns_av_R_equivalents 0.0432
_diffrn_reflns_av_sigmaI/netI 0.0540
_diffrn_reflns_limit_h_max 9
_diffrn_reflns_limit_h_min -10
_diffrn_reflns_limit_k_max 8
_diffrn_reflns_limit_k_min -8
_diffrn_reflns_limit_l_max 14
_diffrn_reflns_limit_l_min -16
_diffrn_reflns_number 5285
_diffrn_reflns_theta_full 27.49
_diffrn_reflns_theta_max 27.49
_diffrn_reflns_theta_min 2.71
_exptl_absorpt_coefficient_mu 9.866
_exptl_absorpt_correction_T_max 0.6129
_exptl_absorpt_correction_T_min 0.4183
_exptl_absorpt_correction_type multi-scan
_exptl_absorpt_process_details 'Xprep in Shelxtl v.6.14-1 (Sheldrick, 2005)'
_exptl_crystal_colour orange
_exptl_crystal_density_diffrn 2.335
_exptl_crystal_density_method 'not measured'
_exptl_crystal_description block
_exptl_crystal_F_000 440
_exptl_crystal_size_max 0.11
_exptl_crystal_size_mid 0.10
_exptl_crystal_size_min 0.05
_refine_diff_density_max 2.065
_refine_diff_density_min -1.482
_refine_diff_density_rms 0.186
_refine_ls_abs_structure_details 'Flack H D (1983), Acta Cryst. A39, 876-881'
_refine_ls_abs_structure_Flack -0.008(13)
_refine_ls_extinction_method none
_refine_ls_goodness_of_fit_ref 1.109
_refine_ls_hydrogen_treatment constr
_refine_ls_matrix_type full
_refine_ls_number_parameters 172
_refine_ls_number_reflns 2498
_refine_ls_number_restraints 2
_refine_ls_restrained_S_all 1.108
_refine_ls_R_factor_all 0.0347
_refine_ls_R_factor_gt 0.0307
_refine_ls_shift/su_max 0.001
_refine_ls_shift/su_mean 0.000
_refine_ls_structure_factor_coef Fsqd
_refine_ls_weighting_details 'calc w=1/[\s^2^(Fo^2^)+(0.0224P)^2^+0.0000P] where P=(Fo^2^+2Fc^2^)/3'
_refine_ls_weighting_scheme calc
_refine_ls_wR_factor_gt 0.0625
_refine_ls_wR_factor_ref 0.0634
_reflns_number_gt 2344
_reflns_number_total 2498
_reflns_threshold_expression >2sigma(I)
_cod_data_source_file b704931e.txt
_cod_data_source_block 1
_cod_original_sg_symbol_H-M 'P n'
_cod_database_code 7005728

loop_
_symmetry_equiv_pos_as_xyz
'x, y, z'
'x+1/2, -y, z+1/2'

loop_
_atom_site_label
_atom_site_type_symbol
_atom_site_fract_x
_atom_site_fract_y
_atom_site_fract_z
_atom_site_U_iso_or_equiv
_atom_site_adp_type
_atom_site_occupancy
_atom_site_symmetry_multiplicity
_atom_site_calc_flag
_atom_site_refinement_flags
_atom_site_disorder_assembly
_atom_site_disorder_group
Os1 Os 0.96217(6) 0.78237(4) 0.09967(6) 0.02121(9) Uani 1 1 d . . .
Cl1 Cl 1.1280(3) 0.5921(3) 0.24842(18) 0.0302(5) Uani 1 1 d . . .
Cl2 Cl 0.8220(3) 0.9627(3) -0.06130(17) 0.0289(5) Uani 1 1 d . . .
O1 O 0.8452(9) 1.0632(11) 0.2514(6) 0.0425(17) Uani 1 1 d . . .
O2 O 0.6599(11) 0.5348(11) 0.0905(6) 0.0475(19) Uani 1 1 d . . .
N1 N 1.0683(9) 0.6101(10) -0.0067(5) 0.0228(15) Uani 1 1 d . . .
N2 N 1.1837(9) 0.9406(10) 0.0970(5) 0.0225(15) Uani 1 1 d . . .
C1 C 0.8856(11) 0.9591(13) 0.1970(7) 0.0250(19) Uani 1 1 d . . .
C2 C 0.7671(12) 0.6213(15) 0.0927(7) 0.0259(19) Uani 1 1 d . . .
C10 C 1.0053(11) 0.4423(12) -0.0551(6) 0.0254(19) Uani 1 1 d . . .
H10 H 0.9015 0.3959 -0.0435 0.030 Uiso 1 1 calc R . .
C11 C 1.0858(12) 0.3313(13) -0.1225(7) 0.030(2) Uani 1 1 d . . .
H11 H 1.0387 0.2124 -0.1562 0.036 Uiso 1 1 calc R . .
C12 C 1.2364(13) 0.4030(13) -0.1375(8) 0.031(2) Uani 1 1 d . . .
H12 H 1.2960 0.3311 -0.1811 0.037 Uiso 1 1 calc R . .
C13 C 1.3004(12) 0.5757(13) -0.0905(7) 0.030(2) Uani 1 1 d . . .
H13 H 1.4022 0.6260 -0.1033 0.036 Uiso 1 1 calc R . .
C14 C 1.2177(11) 0.6768(12) -0.0245(7) 0.0231(18) Uani 1 1 d . . .
C15 C 1.2800(11) 0.8636(13) 0.0326(7) 0.0259(18) Uani 1 1 d . . .
C16 C 1.4261(10) 0.9530(13) 0.0231(8) 0.029(2) Uani 1 1 d . . .
H16 H 1.4927 0.8958 -0.0214 0.034 Uiso 1 1 calc R . .
C17 C 1.4749(17) 1.1250(14) 0.0779(9) 0.034(3) Uani 1 1 d . . .
H17 H 1.5737 1.1904 0.0698 0.041 Uiso 1 1 calc R . .
C18 C 1.3805(13) 1.2030(14) 0.1449(8) 0.032(2) Uani 1 1 d . . .
H18 H 1.4148 1.3202 0.1854 0.039 Uiso 1 1 calc R . .
C19 C 1.2351(12) 1.1075(13) 0.1522(7) 0.030(2) Uani 1 1 d . . .
H19 H 1.1690 1.1617 0.1978 0.036 Uiso 1 1 calc R . .

loop_
_atom_site_aniso_label
_atom_site_aniso_U_11
_atom_site_aniso_U_22
_atom_site_aniso_U_33
_atom_site_aniso_U_23
_atom_site_aniso_U_13
_atom_site_aniso_U_12
Os1 0.01989(14) 0.02115(14) 0.02328(14) -0.0005(4) 0.00658(9) -0.0027(4)
Cl1 0.0299(12) 0.0298(12) 0.0300(11) 0.0046(8) 0.0054(9) 0.0038(9)
Cl2 0.0266(12) 0.0317(12) 0.0279(10) 0.0042(9) 0.0056(9) -0.0026(9)
O1 0.040(5) 0.047(5) 0.043(4) -0.002(3) 0.013(3) 0.010(3)
O2 0.056(6) 0.040(5) 0.043(4) -0.002(3) 0.005(4) -0.001(4)
N1 0.022(4) 0.022(4) 0.023(4) 0.003(3) 0.002(3) 0.000(3)
N2 0.019(4) 0.026(4) 0.022(4) 0.000(3) 0.004(3) -0.002(3)
C1 0.019(5) 0.023(5) 0.034(5) 0.009(4) 0.007(4) -0.006(3)
C2 0.024(5) 0.038(6) 0.019(4) 0.013(4) 0.012(4) 0.013(4)
C10 0.025(5) 0.027(5) 0.024(4) -0.001(3) 0.005(4) -0.002(4)
C11 0.037(5) 0.023(5) 0.031(5) -0.005(3) 0.011(4) 0.003(4)
C12 0.035(6) 0.028(5) 0.033(5) 0.006(4) 0.017(4) 0.004(4)
C13 0.030(5) 0.027(5) 0.039(5) 0.007(4) 0.021(5) 0.001(4)
C14 0.027(5) 0.021(5) 0.022(4) 0.005(3) 0.008(3) 0.004(3)
C15 0.022(5) 0.026(5) 0.030(4) 0.005(3) 0.006(4) 0.004(3)
C16 0.013(5) 0.034(5) 0.040(5) 0.004(4) 0.008(4) 0.002(3)
C17 0.026(6) 0.026(5) 0.048(9) 0.006(5) 0.006(5) -0.005(5)
C18 0.029(6) 0.026(5) 0.039(6) 0.000(4) 0.001(4) -0.004(4)
C19 0.030(5) 0.033(5) 0.026(5) 0.001(4) 0.003(4) 0.001(4)

loop_
_atom_type_symbol
_atom_type_description
_atom_type_scat_dispersion_real
_atom_type_scat_dispersion_imag
_atom_type_scat_source
C C 0.0033 0.0016 'International Tables Vol C Tables 4.2.6.8 and 6.1.1.4'
H H 0.0000 0.0000 'International Tables Vol C Tables 4.2.6.8 and 6.1.1.4'
N N 0.0061 0.0033 'International Tables Vol C Tables 4.2.6.8 and 6.1.1.4'
O O 0.0106 0.0060 'International Tables Vol C Tables 4.2.6.8 and 6.1.1.4'
Cl Cl 0.1484 0.1585 'International Tables Vol C Tables 4.2.6.8 and 6.1.1.4'
Os Os -1.2165 7.6030 'International Tables Vol C Tables 4.2.6.8 and 6.1.1.4'

loop_
_geom_angle_atom_site_label_1
_geom_angle_atom_site_label_2
_geom_angle_atom_site_label_3
_geom_angle
_geom_angle_site_symmetry_1
_geom_angle_site_symmetry_3
_geom_angle_publ_flag
C1 Os1 C2 89.5(4) . . yes
C1 Os1 N1 173.7(3) . . ?
C2 Os1 N1 96.8(3) . . ?
C1 Os1 N2 95.9(3) . . ?
C2 Os1 N2 174.6(3) . . ?
N1 Os1 N2 77.8(3) . . yes
C1 Os1 Cl2 92.4(2) . . ?
C2 Os1 Cl2 91.9(2) . . ?
N1 Os1 Cl2 86.98(19) . . ?
N2 Os1 Cl2 87.81(18) . . ?
C1 Os1 Cl1 93.6(3) . . ?
C2 Os1 Cl1 91.9(2) . . ?
N1 Os1 Cl1 86.61(18) . . ?
N2 Os1 Cl1 87.87(19) . . ?
Cl2 Os1 Cl1 172.91(8) . . yes
C10 N1 C14 118.1(7) . . ?
C10 N1 Os1 126.0(6) . . ?
C14 N1 Os1 115.9(5) . . ?
C19 N2 C15 118.4(8) . . ?
C19 N2 Os1 125.9(6) . . ?
C15 N2 Os1 115.7(6) . . ?
O1 C1 Os1 178.0(8) . . ?
O2 C2 Os1 178.7(9) . . ?
N1 C10 C11 123.0(8) . . ?
N1 C10 H10 118.5 . . ?
C11 C10 H10 118.5 . . ?
C12 C11 C10 117.0(8) . . ?
C12 C11 H11 121.5 . . ?
C10 C11 H11 121.5 . . ?
C13 C12 C11 120.7(8) . . ?
C13 C12 H12 119.7 . . ?
C11 C12 H12 119.7 . . ?
C12 C13 C14 119.9(8) . . ?
C12 C13 H13 120.1 . . ?
C14 C13 H13 120.1 . . ?
C13 C14 N1 121.3(8) . . ?
C13 C14 C15 123.8(8) . . ?
N1 C14 C15 114.9(7) . . ?
N2 C15 C16 121.5(8) . . ?
N2 C15 C14 115.7(7) . . ?
C16 C15 C14 122.9(8) . . ?
C17 C16 C15 119.5(9) . . ?
C17 C16 H16 120.3 . . ?
C15 C16 H16 120.3 . . ?
C16 C17 C18 119.7(10) . . ?
C16 C17 H17 120.1 . . ?
C18 C17 H17 120.1 . . ?
C17 C18 C19 118.6(9) . . ?
C17 C18 H18 120.7 . . ?
C19 C18 H18 120.7 . . ?
N2 C19 C18 122.3(9) . . ?
N2 C19 H19 118.9 . . ?
C18 C19 H19 118.9 . . ?

loop_
_geom_bond_atom_site_label_1
_geom_bond_atom_site_label_2
_geom_bond_distance
_geom_bond_site_symmetry_2
_geom_bond_publ_flag
Os1 C1 1.919(10) . yes
Os1 C2 1.922(11) . yes
Os1 N1 2.109(7) . yes
Os1 N2 2.117(7) . yes
Os1 Cl2 2.391(2) . yes
Os1 Cl1 2.392(2) . yes
O1 C1 1.087(11) . ?
O2 C2 1.052(11) . ?
N1 C10 1.336(11) . ?
N1 C14 1.373(11) . ?
N2 C19 1.342(11) . ?
N2 C15 1.359(11) . ?
C10 C11 1.408(12) . ?
C10 H10 0.9500 . ?
C11 C12 1.379(13) . ?
C11 H11 0.9500 . ?
C12 C13 1.361(13) . ?
C12 H12 0.9500 . ?
C13 C14 1.371(12) . ?
C13 H13 0.9500 . ?
C14 C15 1.487(12) . ?
C15 C16 1.373(12) . ?
C16 C17 1.366(14) . ?
C16 H16 0.9500 . ?
C17 C18 1.374(15) . ?
C17 H17 0.9500 . ?
C18 C19 1.379(14) . ?
C18 H18 0.9500 . ?
C19 H19 0.9500 . ?
